data_8104636
loop_
_publ_author_name
'Guo, Yu-Mei'
'Tang, Bo'
'Ge, Hong-Guang'
'Huang, Pei'
'Lu, Jiu-Fu'

_publ_section_title
;
 Crystal structure of poly[aqua-(\m2-1,3-di(1H-imidazol-1-yl)propane-\k2
 N:N&#x2032;)-(\m3-2,3,5,6-tetrafluoroterephthalato-\k3
 O:O&#x2032;:O&#x2032;&#x2032;)cadmium(II)], C17H14N4O5F4Cd
;
_journal_issue 5
_journal_name_full 'Zeitschrift f\"ur Kristallographie - New Crystal Structures'
_journal_page_first 965
_journal_page_last 967
_journal_paper_doi 10.1515/ncrs-2021-0168
_journal_volume 236
_journal_year 2021
_chemical_formula_moiety 'C17 H14 Cd F4 N4 O5'
_chemical_formula_sum 'C17 H14 Cd F4 N4 O5'
_chemical_formula_weight 542.72
_space_group_crystal_system monoclinic
_space_group_IT_number 14
_space_group_name_Hall '-P 2ybc'
_space_group_name_H-M_alt 'P 1 21/c 1'
_atom_sites_solution_hydrogens mixed
_cell_angle_alpha 90
_cell_angle_beta 107.3650(10)
_cell_angle_gamma 90
_cell_formula_units_Z 4
_cell_length_a 9.6671(7)
_cell_length_b 20.0783(13)
_cell_length_c 10.4225(7)
_cell_measurement_reflns_used 6402
_cell_measurement_temperature 293(2)
_cell_measurement_theta_max 27.61
_cell_measurement_theta_min 2.43
_cell_volume 1930.8(2)
_computing_cell_refinement 'Bruker SAINT'
_computing_data_collection 'Bruker APEX2'
_computing_data_reduction 'Bruker SAINT'
_computing_molecular_graphics 'Bruker SHELXTL'
_computing_publication_material 'Bruker SHELXTL'
_computing_structure_refinement 'SHELXL-2018/3 (Sheldrick, 2018)'
_computing_structure_solution 'SHELXS-97 (Sheldrick, 2008)'
_diffrn_ambient_temperature 293(2)
_diffrn_measured_fraction_theta_full 1.000
_diffrn_measured_fraction_theta_max 1.000
_diffrn_measurement_device_type 'Bruker APEX-II CCD'
_diffrn_measurement_method '\f and \w scans'
_diffrn_radiation_type MoK\a
_diffrn_radiation_wavelength 0.71073
_diffrn_reflns_av_R_equivalents 0.0201
_diffrn_reflns_av_unetI/netI 0.0200
_diffrn_reflns_Laue_measured_fraction_full 1.000
_diffrn_reflns_Laue_measured_fraction_max 1.000
_diffrn_reflns_limit_h_max 11
_diffrn_reflns_limit_h_min -11
_diffrn_reflns_limit_k_max 21
_diffrn_reflns_limit_k_min -23
_diffrn_reflns_limit_l_max 8
_diffrn_reflns_limit_l_min -12
_diffrn_reflns_number 9653
_diffrn_reflns_point_group_measured_fraction_full 1.000
_diffrn_reflns_point_group_measured_fraction_max 1.000
_diffrn_reflns_theta_full 24.998
_diffrn_reflns_theta_max 24.998
_diffrn_reflns_theta_min 2.029
_exptl_absorpt_coefficient_mu 1.208
_exptl_absorpt_correction_T_max 0.840
_exptl_absorpt_correction_T_min 0.794
_exptl_absorpt_correction_type multi-scan
_exptl_absorpt_process_details 'SADABS; Bruker, 2008'
_exptl_crystal_colour colourless
_exptl_crystal_density_diffrn 1.867
_exptl_crystal_density_method 'not measured'
_exptl_crystal_description block
_exptl_crystal_F_000 1072
_exptl_crystal_size_max 0.200
_exptl_crystal_size_mid 0.180
_exptl_crystal_size_min 0.150
_refine_diff_density_max 0.388
_refine_diff_density_min -0.610
_refine_diff_density_rms 0.099
_refine_ls_extinction_coef .
_refine_ls_extinction_method none
_refine_ls_goodness_of_fit_ref 1.005
_refine_ls_hydrogen_treatment mixed
_refine_ls_matrix_type full
_refine_ls_number_parameters 284
_refine_ls_number_reflns 3400
_refine_ls_number_restraints 3
_refine_ls_restrained_S_all 1.004
_refine_ls_R_factor_all 0.0295
_refine_ls_R_factor_gt 0.0250
_refine_ls_shift/su_max 0.002
_refine_ls_shift/su_mean 0.000
_refine_ls_structure_factor_coef Fsqd
_refine_ls_weighting_details 'w=1/[\s^2^(Fo^2^)+(0.0700P)^2^+0.0600P] where P=(Fo^2^+2Fc^2^)/3'
_refine_ls_weighting_scheme calc
_refine_ls_wR_factor_gt 0.0852
_refine_ls_wR_factor_ref 0.0880
_reflns_Friedel_coverage 0.000
_reflns_Friedel_fraction_full .
_reflns_Friedel_fraction_max .
_reflns_number_gt 3057
_reflns_number_total 3400
_reflns_threshold_expression 'I > 2\s(I)'
_cod_data_source_file suppl_j_ncrs-2021-0168_suppl.cif
_cod_data_source_block 1
_cod_original_sg_symbol_H-M 'P 21/c'
_cod_database_code 8104636
_shelx_space_group_comment
; 
The symmetry employed for this shelxl refinement is uniquely defined 
by the following loop, which should always be used as a source of 
symmetry information in preference to the above space-group names. 
They are only intended as comments. 
;
_shelx_estimated_absorpt_t_min 0.794
_shelx_estimated_absorpt_t_max 0.840

loop_
_space_group_symop_operation_xyz
'x, y, z'
'-x, y+1/2, -z+1/2'
'-x, -y, -z'
'x, -y-1/2, z-1/2'

loop_
_atom_site_label
_atom_site_type_symbol
_atom_site_fract_x
_atom_site_fract_y
_atom_site_fract_z
_atom_site_U_iso_or_equiv
_atom_site_adp_type
_atom_site_occupancy
_atom_site_site_symmetry_order
_atom_site_calc_flag
_atom_site_refinement_flags_posn
_atom_site_refinement_flags_adp
_atom_site_refinement_flags_occupancy
_atom_site_disorder_assembly
_atom_site_disorder_group
C1 C 0.8393(3) 0.26850(13) 0.8784(3) 0.0215(6) Uani 1 1 d . . . . .
C2 C 0.9706(3) 0.27903(13) 1.0013(3) 0.0209(6) Uani 1 1 d . . . . .
C3 C 1.0260(3) 0.22665(12) 1.0872(3) 0.0207(6) Uani 1 1 d . . . . .
C4 C 1.1339(3) 0.23586(13) 1.2076(3) 0.0215(6) Uani 1 1 d . . . . .
C5 C 1.1952(3) 0.29754(15) 1.2465(3) 0.0229(6) Uani 1 1 d . . . . .
C6 C 1.1442(3) 0.34946(14) 1.1579(3) 0.0287(6) Uani 1 1 d . . . . .
C7 C 1.0358(3) 0.34051(14) 1.0382(3) 0.0276(6) Uani 1 1 d . . . . .
C8 C 1.3090(3) 0.30588(14) 1.3824(3) 0.0224(6) Uani 1 1 d . . . . .
C9 C 0.6045(3) 0.41451(14) 0.4308(3) 0.0322(7) Uani 1 1 d . . . . .
H9 H 0.543678 0.392383 0.356987 0.039 Uiso 1 1 calc R U . . .
C10 C 0.7421(4) 0.43591(16) 0.6263(3) 0.0381(8) Uani 1 1 d . . . . .
H10 H 0.796506 0.430876 0.715865 0.046 Uiso 1 1 calc R U . . .
C11 C 0.7307(4) 0.49290(16) 0.5547(3) 0.0425(8) Uani 1 1 d . . . . .
H11 H 0.773797 0.533680 0.584994 0.051 Uiso 1 1 calc R U . . .
C12 C 0.6052(4) 0.52202(16) 0.3105(3) 0.0460(9) Uani 1 1 d . . . . .
H12A H 0.554108 0.560770 0.328624 0.055 Uiso 1 1 calc R U . . .
H12B H 0.540575 0.498427 0.234980 0.055 Uiso 1 1 calc R U . . .
C13 C 0.7365(4) 0.54431(17) 0.2740(3) 0.0495(9) Uani 1 1 d . . . . .
H13A H 0.792010 0.574116 0.343645 0.059 Uiso 1 1 calc R U . . .
H13B H 0.704666 0.569677 0.191135 0.059 Uiso 1 1 calc R U . . .
C14 C 0.8362(4) 0.48891(17) 0.2555(4) 0.0484(9) Uani 1 1 d . . . . .
H14A H 0.910958 0.508104 0.222202 0.058 Uiso 1 1 calc R U . . .
H14B H 0.883464 0.469016 0.342359 0.058 Uiso 1 1 calc R U . . .
C15 C 0.7466(3) 0.37288(15) 0.1952(3) 0.0341(7) Uani 1 1 d . . . . .
H15 H 0.787266 0.355349 0.280774 0.041 Uiso 1 1 calc R U . . .
C16 C 0.6330(5) 0.38299(18) -0.0126(3) 0.0534(10) Uani 1 1 d . . . . .
H16 H 0.578154 0.373056 -0.100115 0.064 Uiso 1 1 calc R U . . .
C17 C 0.6892(5) 0.44307(19) 0.0294(3) 0.0539(11) Uani 1 1 d . . . . .
H17 H 0.680472 0.481484 -0.022253 0.065 Uiso 1 1 calc R U . . .
Cd1 Cd 0.64479(2) 0.27539(2) 0.58565(2) 0.02196(11) Uani 1 1 d . . . . .
F1 F 0.97358(18) 0.16466(8) 1.05682(16) 0.0324(4) Uani 1 1 d . . . . .
F2 F 1.17822(19) 0.18358(8) 1.29022(16) 0.0349(4) Uani 1 1 d . . . . .
F3 F 1.2030(2) 0.41102(9) 1.18718(19) 0.0532(6) Uani 1 1 d . . . . .
F4 F 0.9910(2) 0.39409(9) 0.95832(18) 0.0505(5) Uani 1 1 d . . . . .
H1WA H 0.4042(10) 0.3088(11) 0.6328(17) 0.051(11) Uiso 1 1 d D . . . .
N1 N 0.6619(3) 0.38689(12) 0.5476(3) 0.0291(5) Uani 1 1 d . . . . .
N2 N 0.6431(3) 0.47824(12) 0.4292(3) 0.0345(6) Uani 1 1 d . . . . .
N3 N 0.6682(3) 0.33792(14) 0.0924(2) 0.0325(6) Uani 1 1 d . . . . .
N4 N 0.7615(3) 0.43665(13) 0.1629(2) 0.0383(6) Uani 1 1 d . . . . .
O1 O 0.8475(2) 0.28980(11) 0.7688(2) 0.0316(5) Uani 1 1 d . . . . .
O2 O 0.7346(2) 0.23819(10) 0.89759(19) 0.0263(4) Uani 1 1 d . . . . .
O3 O 1.4280(2) 0.27689(9) 1.3955(2) 0.0303(5) Uani 1 1 d . . . . .
O4 O 1.2740(2) 0.33901(11) 1.46713(19) 0.0338(5) Uani 1 1 d . . . . .
O1W O 0.4797(2) 0.30118(12) 0.69810(19) 0.0343(5) Uani 1 1 d D . . . .
H1WB H 0.455524 0.270436 0.743212 0.051 Uiso 1 1 d DR U . . .

loop_
_atom_site_aniso_label
_atom_site_aniso_U_11
_atom_site_aniso_U_22
_atom_site_aniso_U_33
_atom_site_aniso_U_23
_atom_site_aniso_U_13
_atom_site_aniso_U_12
C1 0.0205(15) 0.0261(15) 0.0147(13) -0.0033(10) 0.0003(11) 0.0036(11)
C2 0.0168(14) 0.0311(16) 0.0126(13) -0.0022(10) 0.0007(11) -0.0018(10)
C3 0.0169(14) 0.0229(15) 0.0201(14) -0.0054(10) 0.0024(12) -0.0030(10)
C4 0.0157(13) 0.0242(14) 0.0210(14) 0.0029(11) -0.0002(11) -0.0003(11)
C5 0.0188(14) 0.0285(14) 0.0171(13) -0.0030(11) -0.0013(11) 0.0000(12)
C6 0.0295(15) 0.0233(15) 0.0256(15) -0.0022(11) -0.0033(12) -0.0081(12)
C7 0.0302(15) 0.0260(15) 0.0205(14) 0.0054(11) -0.0019(12) 0.0001(12)
C8 0.0194(14) 0.0257(15) 0.0178(13) -0.0003(11) -0.0010(11) -0.0023(11)
C9 0.0342(17) 0.0268(16) 0.0318(16) -0.0002(12) 0.0037(13) -0.0016(13)
C10 0.0451(19) 0.0357(18) 0.0260(16) -0.0060(13) -0.0006(14) -0.0073(15)
C11 0.059(2) 0.0289(17) 0.0358(18) -0.0115(14) 0.0078(16) -0.0111(16)
C12 0.068(3) 0.0277(18) 0.0371(18) 0.0099(14) 0.0082(17) 0.0062(16)
C13 0.078(3) 0.0238(17) 0.041(2) 0.0009(14) 0.0094(18) -0.0152(17)
C14 0.053(2) 0.042(2) 0.047(2) -0.0053(16) 0.0114(17) -0.0189(17)
C15 0.0440(19) 0.0318(17) 0.0245(15) 0.0029(12) 0.0073(14) 0.0013(14)
C16 0.079(3) 0.038(2) 0.0285(18) 0.0003(14) -0.0057(18) 0.0130(19)
C17 0.091(3) 0.031(2) 0.0320(18) 0.0073(15) 0.0063(19) 0.0033(19)
Cd1 0.02019(16) 0.02525(16) 0.01691(15) 0.00059(7) 0.00017(10) -0.00090(7)
F1 0.0311(9) 0.0240(9) 0.0336(9) -0.0053(7) -0.0030(7) -0.0054(7)
F2 0.0355(10) 0.0267(9) 0.0312(9) 0.0059(7) -0.0073(7) 0.0045(7)
F3 0.0668(14) 0.0291(10) 0.0420(11) -0.0003(8) -0.0170(10) -0.0180(10)
F4 0.0617(13) 0.0330(10) 0.0359(11) 0.0144(8) -0.0172(9) -0.0076(9)
N1 0.0313(14) 0.0286(14) 0.0268(12) -0.0005(11) 0.0075(11) -0.0021(11)
N2 0.0441(15) 0.0245(14) 0.0316(14) 0.0016(10) 0.0065(12) -0.0004(11)
N3 0.0401(15) 0.0283(15) 0.0262(14) -0.0032(10) 0.0054(12) 0.0047(11)
N4 0.0498(17) 0.0316(14) 0.0291(14) -0.0012(11) 0.0051(13) -0.0021(12)
O1 0.0252(11) 0.0499(13) 0.0148(10) 0.0034(9) -0.0015(9) -0.0051(10)
O2 0.0209(11) 0.0382(12) 0.0172(10) -0.0017(8) 0.0016(8) -0.0050(9)
O3 0.0160(11) 0.0476(14) 0.0210(11) -0.0105(8) -0.0039(9) 0.0014(8)
O4 0.0317(11) 0.0427(13) 0.0224(10) -0.0059(9) 0.0011(9) 0.0110(9)
O1W 0.0266(11) 0.0518(14) 0.0218(11) 0.0088(10) 0.0032(9) 0.0020(10)

loop_
_atom_type_symbol
_atom_type_description
_atom_type_scat_dispersion_real
_atom_type_scat_dispersion_imag
_atom_type_scat_source
C C 0.0033 0.0016 'International Tables Vol C Tables 4.2.6.8 and 6.1.1.4'
H H 0.0000 0.0000 'International Tables Vol C Tables 4.2.6.8 and 6.1.1.4'
Cd Cd -0.8075 1.2024 'International Tables Vol C Tables 4.2.6.8 and 6.1.1.4'
F F 0.0171 0.0103 'International Tables Vol C Tables 4.2.6.8 and 6.1.1.4'
N N 0.0061 0.0033 'International Tables Vol C Tables 4.2.6.8 and 6.1.1.4'
O O 0.0106 0.0060 'International Tables Vol C Tables 4.2.6.8 and 6.1.1.4'

loop_
_geom_angle_atom_site_label_1
_geom_angle_atom_site_label_2
_geom_angle_atom_site_label_3
_geom_angle
_geom_angle_site_symmetry_1
_geom_angle_site_symmetry_3
O1 C1 O2 126.3(3) . .
O1 C1 C2 117.3(2) . .
O2 C1 C2 116.4(3) . .
C3 C2 C7 116.2(3) . .
C3 C2 C1 120.2(2) . .
C7 C2 C1 123.5(2) . .
F1 C3 C2 120.4(2) . .
F1 C3 C4 117.8(2) . .
C2 C3 C4 121.8(2) . .
F2 C4 C5 119.1(2) . .
F2 C4 C3 119.1(2) . .
C5 C4 C3 121.8(2) . .
C4 C5 C6 116.4(2) . .
C4 C5 C8 120.0(3) . .
C6 C5 C8 123.6(3) . .
F3 C6 C7 118.4(3) . .
F3 C6 C5 119.7(2) . .
C7 C6 C5 121.9(3) . .
F4 C7 C6 118.1(3) . .
F4 C7 C2 120.2(2) . .
C6 C7 C2 121.7(3) . .
O4 C8 O3 127.5(3) . .
O4 C8 C5 116.7(2) . .
O3 C8 C5 115.7(2) . .
N1 C9 N2 112.2(3) . .
N1 C9 H9 123.9 . .
N2 C9 H9 123.9 . .
C11 C10 N1 109.9(3) . .
C11 C10 H10 125.0 . .
N1 C10 H10 125.0 . .
C10 C11 N2 105.8(3) . .
C10 C11 H11 127.1 . .
N2 C11 H11 127.1 . .
N2 C12 C13 112.0(3) . .
N2 C12 H12A 109.2 . .
C13 C12 H12A 109.2 . .
N2 C12 H12B 109.2 . .
C13 C12 H12B 109.2 . .
H12A C12 H12B 107.9 . .
C12 C13 C14 115.5(3) . .
C12 C13 H13A 108.4 . .
C14 C13 H13A 108.4 . .
C12 C13 H13B 108.4 . .
C14 C13 H13B 108.4 . .
H13A C13 H13B 107.5 . .
N4 C14 C13 113.7(3) . .
N4 C14 H14A 108.8 . .
C13 C14 H14A 108.8 . .
N4 C14 H14B 108.8 . .
C13 C14 H14B 108.8 . .
H14A C14 H14B 107.7 . .
N3 C15 N4 112.6(3) . .
N3 C15 H15 123.7 . .
N4 C15 H15 123.7 . .
C17 C16 N3 110.5(3) . .
C17 C16 H16 124.7 . .
N3 C16 H16 124.7 . .
C16 C17 N4 106.4(3) . .
C16 C17 H17 126.8 . .
N4 C17 H17 126.8 . .
N3 Cd1 N1 165.43(9) 4_566 .
N3 Cd1 O1W 106.58(9) 4_566 .
N1 Cd1 O1W 87.99(9) . .
N3 Cd1 O1 92.72(8) 4_566 .
N1 Cd1 O1 86.17(8) . .
O1W Cd1 O1 95.56(7) . .
N3 Cd1 O2 81.64(8) 4_566 4_565
N1 Cd1 O2 84.65(8) . 4_565
O1W Cd1 O2 157.16(7) . 4_565
O1 Cd1 O2 105.46(7) . 4_565
N3 Cd1 O3 95.25(8) 4_566 1_454
N1 Cd1 O3 86.30(8) . 1_454
O1W Cd1 O3 81.45(7) . 1_454
O1 Cd1 O3 172.00(8) . 1_454
O2 Cd1 O3 76.52(7) 4_565 1_454
C9 N1 C10 105.2(3) . .
C9 N1 Cd1 123.1(2) . .
C10 N1 Cd1 131.2(2) . .
C9 N2 C11 106.9(3) . .
C9 N2 C12 125.6(3) . .
C11 N2 C12 127.3(3) . .
C15 N3 C16 104.0(3) . .
C15 N3 Cd1 125.7(2) . 4_565
C16 N3 Cd1 128.9(2) . 4_565
C15 N4 C17 106.5(3) . .
C15 N4 C14 126.0(3) . .
C17 N4 C14 127.4(3) . .
C1 O1 Cd1 116.42(19) . .
C1 O2 Cd1 134.38(18) . 4_566
C8 O3 Cd1 129.45(18) . 1_656
Cd1 O1W H1WA 101.1(18) . .
Cd1 O1W H1WB 117.7 . .
H1WA O1W H1WB 105.1 . .

loop_
_geom_bond_atom_site_label_1
_geom_bond_atom_site_label_2
_geom_bond_distance
_geom_bond_site_symmetry_2
C1 O1 1.244(4) .
C1 O2 1.247(3) .
C1 C2 1.525(4) .
C2 C3 1.381(4) .
C2 C7 1.388(4) .
C3 F1 1.345(3) .
C3 C4 1.385(4) .
C4 F2 1.344(3) .
C4 C5 1.380(4) .
C5 C6 1.382(4) .
C5 C8 1.521(4) .
C6 F3 1.356(3) .
C6 C7 1.381(4) .
C7 F4 1.350(3) .
C8 O4 1.231(3) .
C8 O3 1.259(3) .
C9 N1 1.302(4) .
C9 N2 1.335(4) .
C9 H9 0.9300 .
C10 C11 1.352(5) .
C10 N1 1.365(4) .
C10 H10 0.9300 .
C11 N2 1.362(4) .
C11 H11 0.9300 .
C12 N2 1.472(4) .
C12 C13 1.498(5) .
C12 H12A 0.9700 .
C12 H12B 0.9700 .
C13 C14 1.521(5) .
C13 H13A 0.9700 .
C13 H13B 0.9700 .
C14 N4 1.462(4) .
C14 H14A 0.9700 .
C14 H14B 0.9700 .
C15 N3 1.315(4) .
C15 N4 1.343(4) .
C15 H15 0.9300 .
C16 C17 1.341(5) .
C16 N3 1.382(4) .
C16 H16 0.9300 .
C17 N4 1.364(4) .
C17 H17 0.9300 .
Cd1 N3 2.285(3) 4_566
Cd1 N1 2.288(2) .
Cd1 O1W 2.303(2) .
Cd1 O1 2.310(2) .
Cd1 O2 2.3845(19) 4_565
Cd1 O3 2.417(2) 1_454
O1W H1WA 0.8500(10) .
O1W H1WB 0.8500 .

loop_
_geom_hbond_atom_site_label_D
_geom_hbond_atom_site_label_H
_geom_hbond_atom_site_label_A
_geom_hbond_distance_DH
_geom_hbond_distance_HA
_geom_hbond_distance_DA
_geom_hbond_angle_DHA
_geom_hbond_site_symmetry_A
_geom_hbond_publ_flag
O1W H1WB O3 0.85 1.94 2.749(3) 159.7 4_465 yes
O1W H1WA O4 0.8500(10) 1.907(4) 2.733(3) 163.6(7) 1_454 yes

loop_
_geom_torsion_atom_site_label_1
_geom_torsion_atom_site_label_2
_geom_torsion_atom_site_label_3
_geom_torsion_atom_site_label_4
_geom_torsion
_geom_torsion_site_symmetry_1
_geom_torsion_site_symmetry_2
_geom_torsion_site_symmetry_3
_geom_torsion_site_symmetry_4
O1 C1 C2 C3 -131.4(3) . . . .
O2 C1 C2 C3 47.5(4) . . . .
O1 C1 C2 C7 52.3(4) . . . .
O2 C1 C2 C7 -128.8(3) . . . .
C7 C2 C3 F1 -177.2(2) . . . .
C1 C2 C3 F1 6.2(4) . . . .
C7 C2 C3 C4 4.2(4) . . . .
C1 C2 C3 C4 -172.4(3) . . . .
F1 C3 C4 F2 -2.1(4) . . . .
C2 C3 C4 F2 176.6(3) . . . .
F1 C3 C4 C5 179.3(3) . . . .
C2 C3 C4 C5 -2.1(4) . . . .
F2 C4 C5 C6 -179.4(2) . . . .
C3 C4 C5 C6 -0.7(4) . . . .
F2 C4 C5 C8 -1.2(4) . . . .
C3 C4 C5 C8 177.4(2) . . . .
C4 C5 C6 F3 -177.7(3) . . . .
C8 C5 C6 F3 4.2(4) . . . .
C4 C5 C6 C7 1.2(4) . . . .
C8 C5 C6 C7 -176.9(3) . . . .
F3 C6 C7 F4 -2.0(4) . . . .
C5 C6 C7 F4 179.1(3) . . . .
F3 C6 C7 C2 180.0(3) . . . .
C5 C6 C7 C2 1.1(5) . . . .
C3 C2 C7 F4 178.3(3) . . . .
C1 C2 C7 F4 -5.3(4) . . . .
C3 C2 C7 C6 -3.7(4) . . . .
C1 C2 C7 C6 172.7(3) . . . .
C4 C5 C8 O4 -111.6(3) . . . .
C6 C5 C8 O4 66.4(4) . . . .
C4 C5 C8 O3 67.3(3) . . . .
C6 C5 C8 O3 -114.7(3) . . . .
N1 C10 C11 N2 -0.7(4) . . . .
N2 C12 C13 C14 53.3(4) . . . .
C12 C13 C14 N4 52.0(4) . . . .
N3 C16 C17 N4 0.1(5) . . . .
N2 C9 N1 C10 0.2(4) . . . .
N2 C9 N1 Cd1 -172.5(2) . . . .
C11 C10 N1 C9 0.4(4) . . . .
C11 C10 N1 Cd1 172.2(2) . . . .
N1 C9 N2 C11 -0.6(4) . . . .
N1 C9 N2 C12 175.5(3) . . . .
C10 C11 N2 C9 0.8(4) . . . .
C10 C11 N2 C12 -175.2(3) . . . .
C13 C12 N2 C9 -116.2(4) . . . .
C13 C12 N2 C11 59.1(4) . . . .
N4 C15 N3 C16 0.9(4) . . . .
N4 C15 N3 Cd1 168.5(2) . . . 4_565
C17 C16 N3 C15 -0.6(4) . . . .
C17 C16 N3 Cd1 -167.7(3) . . . 4_565
N3 C15 N4 C17 -0.8(4) . . . .
N3 C15 N4 C14 176.9(3) . . . .
C16 C17 N4 C15 0.4(4) . . . .
C16 C17 N4 C14 -177.3(4) . . . .
C13 C14 N4 C15 -114.7(4) . . . .
C13 C14 N4 C17 62.6(5) . . . .
O2 C1 O1 Cd1 2.7(4) . . . .
C2 C1 O1 Cd1 -178.53(17) . . . .
O1 C1 O2 Cd1 -154.2(2) . . . 4_566
C2 C1 O2 Cd1 27.1(4) . . . 4_566
O4 C8 O3 Cd1 -2.7(4) . . . 1_656
C5 C8 O3 Cd1 178.62(18) . . . 1_656
